data_1503256
loop_
_publ_author_name
'Ji, Lei'
'Fang, Qi'
'Yuan, Mao-Sen'
'Liu, Zhi-Qiang'
'Shen, Yu-Xiang'
'Chen, Hong-Feng'

_publ_section_title
;
 Switching high two-photon efficiency: from 3,8,13-substituted triindole
 derivatives to their 2,7,12-isomers.
;
_journal_issue 22
_journal_name_full 'Organic letters'
_journal_page_first 5192
_journal_page_last 5195
_journal_paper_doi 10.1021/ol102057t
_journal_volume 12
_journal_year 2010
_chemical_formula_moiety 'C10 H10 Br N O'
_chemical_formula_sum 'C10 H10 Br N O'
_chemical_formula_weight 240.10
_chemical_name_systematic
; 
 ? 
;
_space_group_IT_number 14
_symmetry_cell_setting monoclinic
_symmetry_space_group_name_Hall '-P 2ybc'
_symmetry_space_group_name_H-M 'P 1 21/c 1'
_atom_sites_solution_hydrogens difmap
_atom_sites_solution_primary direct
_atom_sites_solution_secondary difmap
_audit_creation_method SHELXL-97
_cell_angle_alpha 90.00
_cell_angle_beta 104.4850(10)
_cell_angle_gamma 90.00
_cell_formula_units_Z 4
_cell_length_a 7.85920(10)
_cell_length_b 10.6600(2)
_cell_length_c 12.4028(2)
_cell_measurement_reflns_used 3472
_cell_measurement_temperature 294(2)
_cell_measurement_theta_max 25.64
_cell_measurement_theta_min 2.55
_cell_volume 1006.07(3)
_computing_cell_refinement 'APEX2 Software Suite (Bruker,2005)'
_computing_data_collection 'APEX2 Software Suite (Bruker,2005)'
_computing_data_reduction 'APEX2 Software Suite (Bruker,2005)'
_computing_molecular_graphics 'SHELXTL (Bruker, 1997)'
_computing_publication_material 'SHELXTL (Bruker, 1997)'
_computing_structure_refinement 'SHELXL-97 (Sheldrick, 1997)'
_computing_structure_solution 'SHELXS-97 (Sheldrick, 1990)'
_diffrn_ambient_temperature 294(2)
_diffrn_detector_area_resol_mean 10
_diffrn_measured_fraction_theta_full 0.990
_diffrn_measured_fraction_theta_max 0.990
_diffrn_measurement_device_type 'CCD area detector'
_diffrn_measurement_method 'phi and omega scans'
_diffrn_radiation_monochromator graphite
_diffrn_radiation_source 'fine-focus sealed tube'
_diffrn_radiation_type MoK\a
_diffrn_radiation_wavelength 0.71069
_diffrn_reflns_av_R_equivalents 0.0172
_diffrn_reflns_av_sigmaI/netI 0.0199
_diffrn_reflns_limit_h_max 10
_diffrn_reflns_limit_h_min -10
_diffrn_reflns_limit_k_max 14
_diffrn_reflns_limit_k_min -10
_diffrn_reflns_limit_l_max 16
_diffrn_reflns_limit_l_min -12
_diffrn_reflns_number 7996
_diffrn_reflns_theta_full 28.00
_diffrn_reflns_theta_max 28.00
_diffrn_reflns_theta_min 2.55
_exptl_absorpt_coefficient_mu 4.045
_exptl_absorpt_correction_T_max 0.5515
_exptl_absorpt_correction_T_min 0.3613
_exptl_absorpt_correction_type multi-scan
_exptl_absorpt_process_details 'APEX2 Software Suite (Bruker,2005)'
_exptl_crystal_colour colourless
_exptl_crystal_density_diffrn 1.585
_exptl_crystal_density_method 'not measured'
_exptl_crystal_description plank
_exptl_crystal_F_000 480
_exptl_crystal_size_max 0.32
_exptl_crystal_size_mid 0.26
_exptl_crystal_size_min 0.17
_refine_diff_density_max 0.459
_refine_diff_density_min -0.274
_refine_diff_density_rms 0.047
_refine_ls_extinction_coef none
_refine_ls_extinction_method refall
_refine_ls_goodness_of_fit_ref 0.949
_refine_ls_hydrogen_treatment mixed
_refine_ls_matrix_type full
_refine_ls_number_parameters 158
_refine_ls_number_reflns 2411
_refine_ls_number_restraints 0
_refine_ls_restrained_S_all 0.949
_refine_ls_R_factor_all 0.0497
_refine_ls_R_factor_gt 0.0305
_refine_ls_shift/su_max 0.000
_refine_ls_shift/su_mean 0.000
_refine_ls_structure_factor_coef Fsqd
_refine_ls_weighting_details 'calc w=1/[\s^2^(Fo^2^)+(0.0381P)^2^+0.3506P] where P=(Fo^2^+2Fc^2^)/3'
_refine_ls_weighting_scheme calc
_refine_ls_wR_factor_gt 0.0711
_refine_ls_wR_factor_ref 0.0763
_reflns_number_gt 1772
_reflns_number_total 2411
_reflns_threshold_expression >2sigma(I)
_cod_data_source_file ol102057t_si_004.cif
_cod_data_source_block fq31
_cod_depositor_comments
;
The following automatic conversions were performed:

'_symmetry_cell_setting' value 'Monoclinic' changed to 'monoclinic'
according to /home/saulius/struct/CIF-dictionaries/cif_core.dic
dictionary named 'cif_core.dic' version 2.4.2 from 2011-04-26.

Automatic conversion script
Id: cif_fix_values 1715 2011-07-08 13:25:40Z adriana 
;
_cod_original_sg_symbol_Hall '-P 2ybc '
_cod_original_sg_symbol_H-M P2(1)/c
_cod_database_code 1503256

loop_
_symmetry_equiv_pos_as_xyz
'x, y, z'
'-x, y+1/2, -z+1/2'
'-x, -y, -z'
'x, -y-1/2, z-1/2'

loop_
_atom_site_label
_atom_site_type_symbol
_atom_site_fract_x
_atom_site_fract_y
_atom_site_fract_z
_atom_site_U_iso_or_equiv
_atom_site_adp_type
_atom_site_occupancy
_atom_site_symmetry_multiplicity
_atom_site_calc_flag
Br1 Br 0.05373(3) -0.28006(3) 0.32386(3) 0.07981(14) Uani 1 1 d
N1 N 0.3816(2) 0.17985(15) 0.56982(13) 0.0443(4) Uani 1 1 d
C8 C 0.3036(2) 0.08138(17) 0.50003(15) 0.0394(4) Uani 1 1 d
O1 O 0.4697(2) 0.21789(16) 0.75717(13) 0.0678(4) Uani 1 1 d
C1 C 0.4023(3) 0.1502(2) 0.67939(16) 0.0487(5) Uani 1 1 d
C3 C 0.2658(2) -0.01732(17) 0.56419(15) 0.0428(4) Uani 1 1 d
C5 C 0.1557(2) -0.13208(19) 0.39830(18) 0.0514(5) Uani 1 1 d
C4 C 0.1907(3) -0.12531(19) 0.51309(19) 0.0504(5) Uani 1 1 d
C2 C 0.3260(3) 0.0202(2) 0.68365(18) 0.0525(5) Uani 1 1 d
C9 C 0.4334(3) 0.30037(19) 0.5313(2) 0.0527(5) Uani 1 1 d
C6 C 0.1936(3) -0.0351(2) 0.33502(18) 0.0512(5) Uani 1 1 d
C7 C 0.2693(3) 0.07446(19) 0.38594(16) 0.0458(4) Uani 1 1 d
C10 C 0.2817(5) 0.3895(3) 0.4990(4) 0.0876(9) Uani 1 1 d
H7 H 0.300(3) 0.138(2) 0.3464(16) 0.048(6) Uiso 1 1 d
H6 H 0.175(3) -0.043(2) 0.2607(18) 0.051(6) Uiso 1 1 d
H4 H 0.164(3) -0.188(2) 0.5558(19) 0.061(6) Uiso 1 1 d
H2A H 0.408(3) -0.026(2) 0.7223(19) 0.065(7) Uiso 1 1 d
H2B H 0.232(3) 0.027(2) 0.7222(18) 0.064(7) Uiso 1 1 d
H9A H 0.527(3) 0.328(2) 0.5962(19) 0.060(6) Uiso 1 1 d
H9B H 0.481(3) 0.285(2) 0.469(2) 0.055(6) Uiso 1 1 d
H10A H 0.237(5) 0.406(3) 0.563(3) 0.116(12) Uiso 1 1 d
H10B H 0.320(5) 0.469(4) 0.474(3) 0.129(12) Uiso 1 1 d
H10C H 0.177(4) 0.356(4) 0.446(3) 0.114(12) Uiso 1 1 d

loop_
_atom_site_aniso_label
_atom_site_aniso_U_11
_atom_site_aniso_U_22
_atom_site_aniso_U_33
_atom_site_aniso_U_23
_atom_site_aniso_U_13
_atom_site_aniso_U_12
Br1 0.06961(18) 0.05977(18) 0.1064(3) -0.02849(14) 0.01518(15) -0.01687(11)
N1 0.0527(9) 0.0384(8) 0.0419(9) -0.0005(7) 0.0119(7) -0.0004(7)
C8 0.0376(9) 0.0364(9) 0.0437(10) 0.0032(7) 0.0095(7) 0.0051(7)
O1 0.0862(12) 0.0698(11) 0.0484(9) -0.0150(8) 0.0185(8) -0.0028(8)
C1 0.0549(11) 0.0515(12) 0.0420(11) -0.0024(9) 0.0162(9) 0.0083(9)
C3 0.0458(10) 0.0388(10) 0.0470(11) 0.0051(8) 0.0173(8) 0.0073(8)
C5 0.0425(10) 0.0431(11) 0.0659(14) -0.0106(10) 0.0084(9) -0.0010(8)
C4 0.0511(11) 0.0381(10) 0.0658(14) 0.0067(10) 0.0215(10) 0.0001(8)
C2 0.0651(13) 0.0515(12) 0.0452(12) 0.0093(9) 0.0217(10) 0.0090(10)
C9 0.0656(13) 0.0403(11) 0.0548(13) -0.0026(9) 0.0201(11) -0.0087(9)
C6 0.0501(11) 0.0569(13) 0.0427(12) -0.0033(10) 0.0044(9) 0.0031(9)
C7 0.0502(10) 0.0436(11) 0.0420(11) 0.0061(9) 0.0086(8) 0.0014(8)
C10 0.098(2) 0.0486(15) 0.125(3) 0.0260(17) 0.045(2) 0.0123(15)

loop_
_atom_type_symbol
_atom_type_description
_atom_type_scat_dispersion_real
_atom_type_scat_dispersion_imag
_atom_type_scat_source
C C 0.0033 0.0016 'International Tables Vol C Tables 4.2.6.8 and 6.1.1.4'
H H 0.0000 0.0000 'International Tables Vol C Tables 4.2.6.8 and 6.1.1.4'
N N 0.0061 0.0033 'International Tables Vol C Tables 4.2.6.8 and 6.1.1.4'
O O 0.0106 0.0060 'International Tables Vol C Tables 4.2.6.8 and 6.1.1.4'
Br Br -0.2901 2.4595 'International Tables Vol C Tables 4.2.6.8 and 6.1.1.4'

loop_
_geom_angle_atom_site_label_1
_geom_angle_atom_site_label_2
_geom_angle_atom_site_label_3
_geom_angle
C1 N1 C8 111.49(16)
C1 N1 C9 123.70(17)
C8 N1 C9 124.81(16)
C7 C8 C3 122.12(18)
C7 C8 N1 128.26(17)
C3 C8 N1 109.60(16)
O1 C1 N1 124.9(2)
O1 C1 C2 127.81(19)
N1 C1 C2 107.28(17)
C4 C3 C8 119.80(18)
C4 C3 C2 132.48(18)
C8 C3 C2 107.70(17)
C6 C5 C4 122.21(19)
C6 C5 Br1 118.15(16)
C4 C5 Br1 119.64(16)
C3 C4 C5 118.07(19)
C3 C4 H4 118.9(15)
C5 C4 H4 123.0(15)
C3 C2 C1 103.91(16)
C3 C2 H2A 114.0(16)
C1 C2 H2A 107.6(17)
C3 C2 H2B 114.5(13)
C1 C2 H2B 107.5(14)
H2A C2 H2B 109(2)
N1 C9 C10 112.1(2)
N1 C9 H9A 102.1(13)
C10 C9 H9A 114.0(14)
N1 C9 H9B 107.8(13)
C10 C9 H9B 110.1(13)
H9A C9 H9B 110(2)
C5 C6 C7 120.1(2)
C5 C6 H6 121.0(14)
C7 C6 H6 118.8(14)
C8 C7 C6 117.68(19)
C8 C7 H7 120.7(13)
C6 C7 H7 121.6(13)
C9 C10 H10A 109(2)
C9 C10 H10B 110(2)
H10A C10 H10B 108(3)
C9 C10 H10C 115(2)
H10A C10 H10C 102(3)
H10B C10 H10C 112(3)

loop_
_geom_bond_atom_site_label_1
_geom_bond_atom_site_label_2
_geom_bond_distance
Br1 C5 1.901(2)
N1 C1 1.365(2)
N1 C8 1.401(2)
N1 C9 1.463(3)
C8 C7 1.375(3)
C8 C3 1.395(3)
O1 C1 1.215(2)
C1 C2 1.516(3)
C3 C4 1.374(3)
C3 C2 1.493(3)
C5 C6 1.375(3)
C5 C4 1.383(3)
C4 H4 0.91(2)
C2 H2A 0.86(2)
C2 H2B 0.98(2)
C9 C10 1.499(4)
C9 H9A 0.99(2)
C9 H9B 0.95(2)
C6 C7 1.389(3)
C6 H6 0.90(2)
C7 H7 0.90(2)
C10 H10A 0.96(4)
C10 H10B 0.98(4)
C10 H10C 0.99(3)

loop_
_geom_hbond_atom_site_label_D
_geom_hbond_atom_site_label_H
_geom_hbond_atom_site_label_A
_geom_hbond_distance_DH
_geom_hbond_distance_HA
_geom_hbond_distance_DA
_geom_hbond_angle_DHA
_geom_hbond_site_symmetry_A
C9 H9A O1 0.99(2) 2.45(2) 2.881(3) 105.5(16) .
C7 H7 O1 0.90(2) 2.47(2) 3.345(3) 163.1(18) 4_565

loop_
_cod_related_entry_id
_cod_related_entry_database
_cod_related_entry_code
1 ChemSpider 9633930
